data_4086764
loop_
_publ_author_name
'Yoshimoto, Takashi'
'Hashimoto, Hisako'
'Hayakawa, Naoki'
'Matsuo, Tsukasa'
'Tobita, Hiromi'

_publ_section_title
;
 A Silylyne Tungsten Complex Having an Eind Group on Silicon: Its
 Dimer--Monomer Equilibrium and Cycloaddition Reactions with Carbodiimide
 and Diaryl Ketones
;
_journal_coden_ASTM ORGND7
_journal_issue 20
_journal_name_full Organometallics
_journal_page_first 3444
_journal_page_last 3447
_journal_paper_doi 10.1021/acs.organomet.6b00670
_journal_volume 35
_journal_year 2016
_chemical_formula_moiety 'C53 H70 O3 Si W'
_chemical_formula_sum 'C53 H70 O3 Si W'
_chemical_formula_weight 967.03
_space_group_crystal_system triclinic
_space_group_IT_number 2
_space_group_name_Hall '-P 1'
_space_group_name_H-M_alt 'P -1'
_atom_sites_solution_hydrogens geom
_atom_sites_solution_primary heavy
_atom_sites_solution_secondary difmap
_audit_creation_method SHELXL-97
_cell_angle_alpha 99.1384(19)
_cell_angle_beta 105.6093(17)
_cell_angle_gamma 100.000(2)
_cell_formula_units_Z 2
_cell_length_a 10.2995(5)
_cell_length_b 13.3593(6)
_cell_length_c 17.9891(9)
_cell_measurement_reflns_used 32276
_cell_measurement_temperature 150(2)
_cell_measurement_theta_max 27.48
_cell_measurement_theta_min 2.11
_cell_volume 2291.90(19)
_computing_cell_refinement PROCESS-AUTO
_computing_data_collection PROCESS-AUTO
_computing_data_reduction 'teXsan Ver. 1. 11'
_computing_molecular_graphics 'Yadokari-XG 2009(Wakita,Nemoto et al.,2009)'
_computing_publication_material 'Yadokari-XG 2009(Wakita,Nemoto et al.,2009)'
_computing_structure_refinement 'SHELXL-97 (Sheldrick, 1997)'
_computing_structure_solution 'SHELXS-97 (Sheldrick, 1990)'
_diffrn_ambient_temperature 150(2)
_diffrn_detector_area_resol_mean 10.00
_diffrn_measured_fraction_theta_full 0.998
_diffrn_measured_fraction_theta_max 0.998
_diffrn_measurement_device_type 'Rigaku RAXIS-RAPID Imaging Plate'
_diffrn_measurement_method \w
_diffrn_radiation_monochromator graphite
_diffrn_radiation_source 'rotating-anode X-ray tube'
_diffrn_radiation_type MoK\a
_diffrn_radiation_wavelength 0.71073
_diffrn_reflns_av_R_equivalents 0.1325
_diffrn_reflns_av_sigmaI/netI 0.0961
_diffrn_reflns_limit_h_max 12
_diffrn_reflns_limit_h_min -13
_diffrn_reflns_limit_k_max 17
_diffrn_reflns_limit_k_min -17
_diffrn_reflns_limit_l_max 23
_diffrn_reflns_limit_l_min -23
_diffrn_reflns_number 37104
_diffrn_reflns_theta_full 27.48
_diffrn_reflns_theta_max 27.48
_diffrn_reflns_theta_min 1.20
_exptl_absorpt_coefficient_mu 2.588
_exptl_absorpt_correction_T_max 0.8602
_exptl_absorpt_correction_T_min 0.6674
_exptl_absorpt_correction_type numerical
_exptl_absorpt_process_details 'NUMABS (Higashi, 1999)'
_exptl_crystal_colour red
_exptl_crystal_density_diffrn 1.401
_exptl_crystal_density_method 'not measured'
_exptl_crystal_description plate
_exptl_crystal_F_000 1000
_exptl_crystal_size_max 0.17
_exptl_crystal_size_mid 0.06
_exptl_crystal_size_min 0.06
_refine_diff_density_max 1.163
_refine_diff_density_min -3.340
_refine_diff_density_rms 0.243
_refine_ls_extinction_method none
_refine_ls_goodness_of_fit_ref 1.172
_refine_ls_hydrogen_treatment constr
_refine_ls_matrix_type full
_refine_ls_number_parameters 536
_refine_ls_number_reflns 10504
_refine_ls_number_restraints 0
_refine_ls_restrained_S_all 1.172
_refine_ls_R_factor_all 0.0950
_refine_ls_R_factor_gt 0.0746
_refine_ls_shift/su_max 0.001
_refine_ls_shift/su_mean 0.000
_refine_ls_structure_factor_coef Fsqd
_refine_ls_weighting_details 'calc w=1/[\s^2^(Fo^2^)+(0.0523P)^2^+27.3012P] where P=(Fo^2^+2Fc^2^)/3'
_refine_ls_weighting_scheme calc
_refine_ls_wR_factor_gt 0.1566
_refine_ls_wR_factor_ref 0.1667
_reflns_number_gt 8896
_reflns_number_total 10504
_reflns_threshold_expression >2sigma(I)
_cod_data_source_file om6b00670_si_002.cif
_cod_data_source_block benzophenone_adduct_6
_cod_original_sg_symbol_H-M P-1
_cod_database_code 4086764

loop_
_symmetry_equiv_pos_as_xyz
'x, y, z'
'-x, -y, -z'

loop_
_atom_site_label
_atom_site_type_symbol
_atom_site_fract_x
_atom_site_fract_y
_atom_site_fract_z
_atom_site_U_iso_or_equiv
_atom_site_adp_type
_atom_site_occupancy
_atom_site_symmetry_multiplicity
_atom_site_calc_flag
_atom_site_refinement_flags
_atom_site_disorder_assembly
_atom_site_disorder_group
W1 W 0.67824(3) 0.31140(3) 0.66017(2) 0.01154(10) Uani 1 1 d . . .
Si1 Si 0.8217(2) 0.46684(17) 0.75009(13) 0.0132(4) Uani 1 1 d . . .
O1 O 0.8802(6) 0.4268(4) 0.8302(3) 0.0162(12) Uani 1 1 d . . .
C1 C 0.8088(9) 0.3130(7) 0.7953(5) 0.0194(17) Uani 1 1 d . . .
C2 C 0.8622(8) 0.6143(6) 0.7689(5) 0.0150(16) Uani 1 1 d . . .
C3 C 0.6007(9) 0.4267(7) 0.6293(5) 0.0205(18) Uani 1 1 d . . .
O2 O 0.5476(8) 0.4928(6) 0.6079(4) 0.0325(16) Uani 1 1 d . . .
C4 C 0.5198(9) 0.2997(7) 0.7012(5) 0.0206(18) Uani 1 1 d . . .
O3 O 0.4162(7) 0.2917(6) 0.7150(5) 0.0387(18) Uani 1 1 d . . .
C5 C 0.7999(8) 0.6736(6) 0.8148(5) 0.0137(15) Uani 1 1 d . . .
C6 C 0.8201(8) 0.7823(6) 0.8211(5) 0.0146(16) Uani 1 1 d . . .
C7 C 0.9139(9) 0.8343(6) 0.7899(5) 0.0175(17) Uani 1 1 d . . .
H1 H 0.9306 0.9079 0.7968 0.021 Uiso 1 1 calc R . .
C8 C 0.9836(8) 0.7779(6) 0.7484(5) 0.0144(16) Uani 1 1 d . . .
C9 C 0.9548(8) 0.6696(6) 0.7355(5) 0.0140(15) Uani 1 1 d . . .
C10 C 0.7137(9) 0.6428(6) 0.8699(5) 0.0158(16) Uani 1 1 d . . .
C11 C 0.6504(10) 0.7379(7) 0.8857(6) 0.0206(18) Uani 1 1 d . . .
H2 H 0.6539 0.7545 0.9419 0.025 Uiso 1 1 calc R . .
H3 H 0.5523 0.7221 0.8527 0.025 Uiso 1 1 calc R . .
C12 C 0.7348(9) 0.8323(6) 0.8651(5) 0.0173(17) Uani 1 1 d . . .
C13 C 1.0988(9) 0.8236(6) 0.7190(5) 0.0170(17) Uani 1 1 d . . .
C14 C 1.1300(8) 0.7269(6) 0.6746(5) 0.0159(16) Uani 1 1 d . . .
H4 H 1.2286 0.7258 0.6970 0.019 Uiso 1 1 calc R . .
H5 H 1.1123 0.7291 0.6181 0.019 Uiso 1 1 calc R . .
C15 C 1.0350(8) 0.6262(6) 0.6828(5) 0.0139(15) Uani 1 1 d . . .
C16 C 0.4815(10) 0.5237(8) 0.8678(6) 0.029(2) Uani 1 1 d . . .
H6 H 0.5195 0.5302 0.9249 0.043 Uiso 1 1 calc R . .
H7 H 0.4228 0.4538 0.8437 0.043 Uiso 1 1 calc R . .
H8 H 0.4263 0.5757 0.8578 0.043 Uiso 1 1 calc R . .
C17 C 0.6008(8) 0.5416(6) 0.8317(5) 0.0172(16) Uani 1 1 d . . .
H9 H 0.5607 0.5411 0.7750 0.021 Uiso 1 1 calc R . .
H10 H 0.6458 0.4820 0.8346 0.021 Uiso 1 1 calc R . .
C18 C 0.8231(9) 0.6330(7) 0.9456(5) 0.0206(18) Uani 1 1 d . . .
H11 H 0.8710 0.5788 0.9299 0.025 Uiso 1 1 calc R . .
H12 H 0.8931 0.6997 0.9660 0.025 Uiso 1 1 calc R . .
C19 C 0.7714(11) 0.6063(8) 1.0135(5) 0.027(2) Uani 1 1 d . . .
H13 H 0.7209 0.6576 1.0290 0.040 Uiso 1 1 calc R . .
H14 H 0.8505 0.6073 1.0587 0.040 Uiso 1 1 calc R . .
H15 H 0.7097 0.5367 0.9965 0.040 Uiso 1 1 calc R . .
C20 C 0.7553(11) 0.9745(7) 0.9866(6) 0.027(2) Uani 1 1 d . . .
H16 H 0.7015 1.0129 0.9526 0.040 Uiso 1 1 calc R . .
H17 H 0.8227 1.0237 1.0327 0.040 Uiso 1 1 calc R . .
H18 H 0.6928 0.9262 1.0042 0.040 Uiso 1 1 calc R . .
C21 C 0.8306(11) 0.9139(8) 0.9407(6) 0.028(2) Uani 1 1 d . . .
H19 H 0.8866 0.8772 0.9762 0.033 Uiso 1 1 calc R . .
H20 H 0.8954 0.9638 0.9248 0.033 Uiso 1 1 calc R . .
C22 C 0.6400(9) 0.8863(7) 0.8117(5) 0.0206(18) Uani 1 1 d . . .
H21 H 0.6971 0.9506 0.8060 0.025 Uiso 1 1 calc R . .
H22 H 0.5729 0.9069 0.8380 0.025 Uiso 1 1 calc R . .
C23 C 0.5597(10) 0.8194(8) 0.7289(7) 0.033(2) Uani 1 1 d . . .
H23 H 0.6227 0.8147 0.6970 0.049 Uiso 1 1 calc R . .
H24 H 0.4856 0.8513 0.7036 0.049 Uiso 1 1 calc R . .
H25 H 0.5194 0.7494 0.7334 0.049 Uiso 1 1 calc R . .
C24 C 1.1601(12) 0.9539(8) 0.6333(6) 0.033(2) Uani 1 1 d . . .
H26 H 1.2327 1.0024 0.6777 0.050 Uiso 1 1 calc R . .
H27 H 1.1177 0.9927 0.5952 0.050 Uiso 1 1 calc R . .
H28 H 1.2007 0.9028 0.6075 0.050 Uiso 1 1 calc R . .
C25 C 1.0495(10) 0.8976(7) 0.6641(6) 0.0240(19) Uani 1 1 d . . .
H29 H 0.9711 0.8564 0.6182 0.029 Uiso 1 1 calc R . .
H30 H 1.0145 0.9505 0.6934 0.029 Uiso 1 1 calc R . .
C26 C 1.2267(9) 0.8868(7) 0.7897(6) 0.0226(18) Uani 1 1 d . . .
H31 H 1.3038 0.9101 0.7689 0.027 Uiso 1 1 calc R . .
H32 H 1.2027 0.9499 0.8144 0.027 Uiso 1 1 calc R . .
C27 C 1.2762(10) 0.8280(9) 0.8526(6) 0.032(2) Uani 1 1 d . . .
H33 H 1.2020 0.8069 0.8753 0.048 Uiso 1 1 calc R . .
H34 H 1.3570 0.8728 0.8942 0.048 Uiso 1 1 calc R . .
H35 H 1.3020 0.7660 0.8291 0.048 Uiso 1 1 calc R . .
C28 C 1.2159(10) 0.5130(8) 0.6784(6) 0.027(2) Uani 1 1 d . . .
H36 H 1.1595 0.4733 0.6255 0.040 Uiso 1 1 calc R . .
H37 H 1.2641 0.4674 0.7076 0.040 Uiso 1 1 calc R . .
H38 H 1.2840 0.5709 0.6738 0.040 Uiso 1 1 calc R . .
C29 C 1.1225(9) 0.5558(7) 0.7226(6) 0.0205(18) Uani 1 1 d . . .
H39 H 1.1814 0.5958 0.7757 0.025 Uiso 1 1 calc R . .
H40 H 1.0591 0.4962 0.7300 0.025 Uiso 1 1 calc R . .
C30 C 0.9354(9) 0.5643(7) 0.6014(5) 0.0195(17) Uani 1 1 d . . .
H41 H 0.9911 0.5447 0.5667 0.023 Uiso 1 1 calc R . .
H42 H 0.8828 0.4991 0.6087 0.023 Uiso 1 1 calc R . .
C31 C 0.8324(10) 0.6227(8) 0.5595(6) 0.027(2) Uani 1 1 d . . .
H43 H 0.7813 0.6471 0.5948 0.040 Uiso 1 1 calc R . .
H44 H 0.7673 0.5759 0.5114 0.040 Uiso 1 1 calc R . .
H45 H 0.8827 0.6825 0.5456 0.040 Uiso 1 1 calc R . .
C32 C 0.9271(8) 0.2571(6) 0.8017(5) 0.0173(17) Uani 1 1 d . . .
C33 C 1.0344(9) 0.2926(7) 0.7718(5) 0.0212(18) Uani 1 1 d . . .
H46 H 1.0289 0.3483 0.7450 0.025 Uiso 1 1 calc R . .
C34 C 1.1476(10) 0.2489(8) 0.7800(6) 0.029(2) Uani 1 1 d . . .
H47 H 1.2180 0.2732 0.7579 0.035 Uiso 1 1 calc R . .
C35 C 1.1589(9) 0.1682(7) 0.8211(6) 0.0229(19) Uani 1 1 d . . .
H48 H 1.2379 0.1388 0.8282 0.028 Uiso 1 1 calc R . .
C36 C 1.0544(9) 0.1323(7) 0.8508(6) 0.0221(18) Uani 1 1 d . . .
H49 H 1.0602 0.0768 0.8778 0.027 Uiso 1 1 calc R . .
C37 C 0.9378(9) 0.1777(7) 0.8415(5) 0.0181(17) Uani 1 1 d . . .
H50 H 0.8667 0.1530 0.8629 0.022 Uiso 1 1 calc R . .
C38 C 0.7225(9) 0.2788(7) 0.8462(5) 0.0189(17) Uani 1 1 d . . .
C39 C 0.7437(10) 0.3362(7) 0.9219(6) 0.026(2) Uani 1 1 d . . .
H51 H 0.8113 0.4001 0.9413 0.031 Uiso 1 1 calc R . .
C40 C 0.6673(13) 0.3010(9) 0.9693(7) 0.039(3) Uani 1 1 d . . .
H52 H 0.6846 0.3403 1.0212 0.047 Uiso 1 1 calc R . .
C41 C 0.5667(11) 0.2098(8) 0.9419(6) 0.031(2) Uani 1 1 d . . .
H53 H 0.5118 0.1884 0.9738 0.038 Uiso 1 1 calc R . .
C42 C 0.5458(10) 0.1500(8) 0.8688(7) 0.030(2) Uani 1 1 d . . .
H54 H 0.4786 0.0859 0.8501 0.036 Uiso 1 1 calc R . .
C43 C 0.6251(9) 0.1849(8) 0.8220(6) 0.0242(19) Uani 1 1 d . . .
H55 H 0.6117 0.1426 0.7716 0.029 Uiso 1 1 calc R . .
C44 C 0.7847(9) 0.2295(6) 0.5713(5) 0.0194(17) Uani 1 1 d . . .
C45 C 0.6712(9) 0.2659(7) 0.5285(5) 0.0196(17) Uani 1 1 d . . .
C46 C 0.5457(8) 0.2092(6) 0.5372(5) 0.0154(16) Uani 1 1 d . . .
C47 C 0.5855(9) 0.1369(6) 0.5866(5) 0.0178(17) Uani 1 1 d . . .
C48 C 0.7284(10) 0.1483(6) 0.6053(5) 0.0206(18) Uani 1 1 d . . .
C49 C 0.9291(10) 0.2545(8) 0.5664(6) 0.030(2) Uani 1 1 d . . .
H56 H 0.9361 0.2066 0.5211 0.044 Uiso 1 1 calc R . .
H57 H 0.9941 0.2471 0.6151 0.044 Uiso 1 1 calc R . .
H58 H 0.9516 0.3263 0.5597 0.044 Uiso 1 1 calc R . .
C50 C 0.6756(10) 0.3366(8) 0.4721(5) 0.025(2) Uani 1 1 d . . .
H59 H 0.7617 0.3906 0.4929 0.037 Uiso 1 1 calc R . .
H60 H 0.5963 0.3694 0.4658 0.037 Uiso 1 1 calc R . .
H61 H 0.6716 0.2963 0.4207 0.037 Uiso 1 1 calc R . .
C51 C 0.4004(9) 0.2137(8) 0.4950(6) 0.028(2) Uani 1 1 d . . .
H62 H 0.3976 0.2855 0.4902 0.042 Uiso 1 1 calc R . .
H63 H 0.3388 0.1903 0.5250 0.042 Uiso 1 1 calc R . .
H64 H 0.3699 0.1683 0.4421 0.042 Uiso 1 1 calc R . .
C52 C 0.4837(11) 0.0533(8) 0.6016(6) 0.032(2) Uani 1 1 d . . .
H65 H 0.4655 -0.0109 0.5618 0.049 Uiso 1 1 calc R . .
H66 H 0.3970 0.0758 0.5983 0.049 Uiso 1 1 calc R . .
H67 H 0.5221 0.0407 0.6544 0.049 Uiso 1 1 calc R . .
C53 C 0.8086(11) 0.0764(8) 0.6434(6) 0.029(2) Uani 1 1 d . . .
H68 H 0.7734 0.0570 0.6858 0.043 Uiso 1 1 calc R . .
H69 H 0.9068 0.1117 0.6655 0.043 Uiso 1 1 calc R . .
H70 H 0.7980 0.0137 0.6037 0.043 Uiso 1 1 calc R . .

loop_
_atom_site_aniso_label
_atom_site_aniso_U_11
_atom_site_aniso_U_22
_atom_site_aniso_U_33
_atom_site_aniso_U_23
_atom_site_aniso_U_13
_atom_site_aniso_U_12
W1 0.01204(15) 0.01081(15) 0.01169(15) 0.00058(10) 0.00475(11) 0.00226(10)
Si1 0.0126(10) 0.0136(10) 0.0129(10) 0.0012(8) 0.0046(9) 0.0022(9)
O1 0.020(3) 0.010(3) 0.018(3) 0.000(2) 0.008(2) 0.002(2)
C1 0.019(4) 0.017(4) 0.023(4) 0.006(3) 0.007(4) 0.006(3)
C2 0.015(4) 0.015(4) 0.012(4) 0.001(3) 0.002(3) 0.002(3)
C3 0.021(4) 0.023(4) 0.020(4) 0.003(4) 0.008(4) 0.012(4)
O2 0.040(4) 0.028(4) 0.031(4) 0.005(3) 0.009(3) 0.016(3)
C4 0.019(4) 0.019(4) 0.025(5) 0.004(3) 0.011(4) 0.003(3)
O3 0.027(4) 0.049(5) 0.050(5) 0.017(4) 0.024(4) 0.009(3)
C5 0.012(4) 0.015(4) 0.016(4) 0.004(3) 0.007(3) 0.002(3)
C6 0.017(4) 0.014(4) 0.013(4) 0.001(3) 0.006(3) 0.004(3)
C7 0.021(4) 0.009(4) 0.022(4) 0.001(3) 0.009(4) 0.002(3)
C8 0.011(4) 0.019(4) 0.013(4) 0.002(3) 0.005(3) 0.002(3)
C9 0.015(4) 0.012(4) 0.014(4) 0.000(3) 0.006(3) 0.002(3)
C10 0.020(4) 0.015(4) 0.017(4) 0.003(3) 0.014(3) 0.004(3)
C11 0.028(5) 0.019(4) 0.026(5) 0.009(4) 0.020(4) 0.013(4)
C12 0.023(4) 0.015(4) 0.013(4) -0.002(3) 0.005(3) 0.006(3)
C13 0.020(4) 0.011(4) 0.021(4) 0.002(3) 0.012(4) 0.000(3)
C14 0.015(4) 0.015(4) 0.019(4) 0.002(3) 0.010(3) 0.001(3)
C15 0.015(4) 0.013(4) 0.017(4) 0.003(3) 0.010(3) 0.004(3)
C16 0.020(4) 0.031(5) 0.036(5) 0.006(4) 0.015(4) -0.003(4)
C17 0.016(4) 0.016(4) 0.021(4) 0.002(3) 0.011(3) 0.002(3)
C18 0.021(4) 0.020(4) 0.022(4) 0.003(3) 0.010(4) 0.004(3)
C19 0.038(5) 0.032(5) 0.011(4) 0.005(4) 0.006(4) 0.009(4)
C20 0.036(5) 0.023(5) 0.020(4) -0.006(4) 0.010(4) 0.011(4)
C21 0.040(6) 0.021(5) 0.023(5) -0.001(4) 0.012(4) 0.008(4)
C22 0.021(4) 0.022(4) 0.021(4) 0.007(4) 0.008(4) 0.007(4)
C23 0.021(5) 0.032(5) 0.041(6) 0.002(5) 0.003(4) 0.007(4)
C24 0.042(6) 0.027(5) 0.034(6) 0.007(4) 0.021(5) 0.003(5)
C25 0.023(4) 0.025(5) 0.029(5) 0.010(4) 0.014(4) 0.005(4)
C26 0.015(4) 0.024(4) 0.027(5) 0.002(4) 0.007(4) 0.000(4)
C27 0.025(5) 0.042(6) 0.026(5) 0.001(4) 0.006(4) 0.006(4)
C28 0.024(5) 0.031(5) 0.031(5) 0.010(4) 0.011(4) 0.015(4)
C29 0.021(4) 0.018(4) 0.030(5) 0.010(4) 0.016(4) 0.008(3)
C30 0.029(5) 0.020(4) 0.015(4) 0.006(3) 0.012(4) 0.007(4)
C31 0.027(5) 0.030(5) 0.018(4) 0.003(4) 0.001(4) 0.007(4)
C32 0.016(4) 0.015(4) 0.017(4) -0.003(3) 0.002(3) 0.002(3)
C33 0.017(4) 0.026(5) 0.023(4) 0.008(4) 0.009(4) 0.002(4)
C34 0.023(5) 0.028(5) 0.038(6) 0.006(4) 0.013(4) 0.005(4)
C35 0.016(4) 0.022(4) 0.031(5) 0.001(4) 0.010(4) 0.005(4)
C36 0.021(4) 0.014(4) 0.028(5) 0.006(3) 0.000(4) 0.008(3)
C37 0.017(4) 0.018(4) 0.023(4) 0.005(3) 0.008(3) 0.009(3)
C38 0.018(4) 0.021(4) 0.026(5) 0.008(4) 0.013(4) 0.013(3)
C39 0.035(5) 0.018(4) 0.030(5) 0.006(4) 0.018(4) 0.005(4)
C40 0.060(7) 0.036(6) 0.041(6) 0.015(5) 0.039(6) 0.018(6)
C41 0.041(6) 0.034(5) 0.039(6) 0.025(5) 0.030(5) 0.017(5)
C42 0.023(5) 0.031(5) 0.049(6) 0.027(5) 0.022(5) 0.009(4)
C43 0.017(4) 0.028(5) 0.031(5) 0.012(4) 0.011(4) 0.001(4)
C44 0.026(4) 0.013(4) 0.019(4) -0.005(3) 0.008(4) 0.008(3)
C45 0.021(4) 0.020(4) 0.016(4) 0.000(3) 0.006(3) 0.004(4)
C46 0.016(4) 0.014(4) 0.016(4) -0.004(3) 0.008(3) 0.004(3)
C47 0.023(4) 0.012(4) 0.015(4) -0.001(3) 0.004(3) 0.002(3)
C48 0.031(5) 0.012(4) 0.019(4) -0.005(3) 0.011(4) 0.006(3)
C49 0.025(5) 0.038(6) 0.026(5) 0.007(4) 0.011(4) 0.004(4)
C50 0.029(5) 0.027(5) 0.018(4) 0.005(4) 0.005(4) 0.008(4)
C51 0.018(4) 0.030(5) 0.028(5) -0.004(4) 0.005(4) 0.002(4)
C52 0.040(6) 0.019(5) 0.035(6) -0.002(4) 0.019(5) -0.007(4)
C53 0.037(5) 0.024(5) 0.025(5) 0.002(4) 0.008(4) 0.010(4)

loop_
_atom_type_symbol
_atom_type_description
_atom_type_scat_dispersion_real
_atom_type_scat_dispersion_imag
_atom_type_scat_source
C C 0.0033 0.0016 'International Tables Vol C Tables 4.2.6.8 and 6.1.1.4'
H H 0.0000 0.0000 'International Tables Vol C Tables 4.2.6.8 and 6.1.1.4'
O O 0.0106 0.0060 'International Tables Vol C Tables 4.2.6.8 and 6.1.1.4'
W W -0.8490 6.8722 'International Tables Vol C Tables 4.2.6.8 and 6.1.1.4'
Si Si 0.0817 0.0704 'International Tables Vol C Tables 4.2.6.8 and 6.1.1.4'

loop_
_geom_angle_atom_site_label_1
_geom_angle_atom_site_label_2
_geom_angle_atom_site_label_3
_geom_angle
_geom_angle_site_symmetry_1
_geom_angle_site_symmetry_3
C3 W1 C4 78.0(4) . .
C3 W1 C46 88.3(3) . .
C4 W1 C46 92.7(3) . .
C3 W1 C45 85.2(3) . .
C4 W1 C45 126.7(3) . .
C46 W1 C45 36.1(3) . .
C3 W1 C47 122.3(3) . .
C4 W1 C47 88.6(3) . .
C46 W1 C47 35.9(3) . .
C45 W1 C47 59.0(3) . .
C3 W1 Si1 72.8(3) . .
C4 W1 Si1 98.6(3) . .
C46 W1 Si1 155.3(2) . .
C45 W1 Si1 124.0(2) . .
C47 W1 Si1 164.5(2) . .
C3 W1 C44 115.5(3) . .
C4 W1 C44 146.4(3) . .
C46 W1 C44 59.0(3) . .
C45 W1 C44 35.0(3) . .
C47 W1 C44 57.9(3) . .
Si1 W1 C44 114.6(2) . .
C3 W1 C1 123.5(3) . .
C4 W1 C1 84.0(3) . .
C46 W1 C1 146.1(3) . .
C45 W1 C1 143.9(3) . .
C47 W1 C1 110.1(3) . .
Si1 W1 C1 57.6(2) . .
C44 W1 C1 108.9(3) . .
C3 W1 C48 142.1(3) . .
C4 W1 C48 116.6(3) . .
C46 W1 C48 57.8(3) . .
C45 W1 C48 57.6(3) . .
C47 W1 C48 33.6(3) . .
Si1 W1 C48 132.4(2) . .
C44 W1 C48 34.5(3) . .
C1 W1 C48 93.7(3) . .
O1 Si1 C2 111.4(3) . .
O1 Si1 C1 40.6(3) . .
C2 Si1 C1 151.1(3) . .
O1 Si1 W1 102.8(2) . .
C2 Si1 W1 144.1(3) . .
C1 Si1 W1 62.3(2) . .
C1 O1 Si1 95.5(5) . .
C38 C1 O1 107.5(7) . .
C38 C1 C32 110.6(7) . .
O1 C1 C32 104.4(6) . .
C38 C1 Si1 126.1(6) . .
O1 C1 Si1 43.9(3) . .
C32 C1 Si1 119.8(6) . .
C38 C1 W1 115.1(6) . .
O1 C1 W1 104.0(5) . .
C32 C1 W1 114.2(6) . .
Si1 C1 W1 60.1(2) . .
C5 C2 C9 117.0(7) . .
C5 C2 Si1 121.6(6) . .
C9 C2 Si1 121.3(6) . .
O2 C3 W1 176.4(8) . .
O3 C4 W1 170.8(9) . .
C2 C5 C6 120.6(7) . .
C2 C5 C10 131.1(7) . .
C6 C5 C10 108.1(7) . .
C7 C6 C5 120.7(7) . .
C7 C6 C12 125.3(7) . .
C5 C6 C12 114.0(7) . .
C6 C7 C8 119.4(7) . .
C7 C8 C9 120.2(7) . .
C7 C8 C13 125.6(7) . .
C9 C8 C13 114.0(7) . .
C8 C9 C2 121.5(7) . .
C8 C9 C15 110.0(7) . .
C2 C9 C15 128.5(7) . .
C17 C10 C11 111.7(7) . .
C17 C10 C5 112.8(7) . .
C11 C10 C5 103.2(6) . .
C17 C10 C18 112.5(7) . .
C11 C10 C18 111.8(7) . .
C5 C10 C18 104.3(6) . .
C10 C11 C12 108.6(7) . .
C6 C12 C22 110.1(7) . .
C6 C12 C11 102.7(6) . .
C22 C12 C11 111.7(7) . .
C6 C12 C21 110.4(7) . .
C22 C12 C21 109.5(7) . .
C11 C12 C21 112.2(7) . .
C8 C13 C14 103.0(6) . .
C8 C13 C25 109.9(7) . .
C14 C13 C25 112.6(7) . .
C8 C13 C26 110.5(7) . .
C14 C13 C26 111.9(7) . .
C25 C13 C26 108.8(7) . .
C13 C14 C15 109.3(6) . .
C9 C15 C29 110.7(7) . .
C9 C15 C30 110.8(7) . .
C29 C15 C30 109.8(7) . .
C9 C15 C14 103.1(6) . .
C29 C15 C14 111.0(7) . .
C30 C15 C14 111.3(7) . .
C16 C17 C10 116.4(7) . .
C19 C18 C10 117.5(7) . .
C20 C21 C12 114.8(8) . .
C12 C22 C23 114.5(8) . .
C24 C25 C13 115.2(8) . .
C27 C26 C13 114.7(8) . .
C28 C29 C15 116.1(7) . .
C31 C30 C15 114.7(7) . .
C37 C32 C33 118.4(8) . .
C37 C32 C1 122.2(8) . .
C33 C32 C1 119.3(8) . .
C34 C33 C32 121.7(9) . .
C33 C34 C35 119.8(9) . .
C36 C35 C34 119.2(8) . .
C35 C36 C37 120.3(8) . .
C32 C37 C36 120.5(8) . .
C43 C38 C39 116.9(8) . .
C43 C38 C1 121.3(8) . .
C39 C38 C1 121.6(8) . .
C40 C39 C38 120.7(9) . .
C41 C40 C39 120.8(10) . .
C42 C41 C40 120.0(9) . .
C41 C42 C43 118.8(10) . .
C38 C43 C42 122.6(10) . .
C45 C44 C48 107.0(8) . .
C45 C44 C49 125.5(8) . .
C48 C44 C49 126.2(8) . .
C45 C44 W1 69.8(5) . .
C48 C44 W1 74.4(5) . .
C49 C44 W1 131.1(6) . .
C44 C45 C46 108.6(8) . .
C44 C45 C50 126.3(8) . .
C46 C45 C50 124.3(8) . .
C44 C45 W1 75.2(5) . .
C46 C45 W1 71.7(5) . .
C50 C45 W1 127.2(6) . .
C45 C46 C47 106.7(7) . .
C45 C46 C51 126.7(8) . .
C47 C46 C51 126.1(8) . .
C45 C46 W1 72.2(5) . .
C47 C46 W1 74.2(5) . .
C51 C46 W1 124.8(6) . .
C48 C47 C46 108.2(7) . .
C48 C47 C52 127.3(9) . .
C46 C47 C52 123.8(8) . .
C48 C47 W1 75.7(5) . .
C46 C47 W1 69.8(4) . .
C52 C47 W1 127.9(6) . .
C47 C48 C44 109.5(8) . .
C47 C48 C53 125.4(8) . .
C44 C48 C53 124.5(8) . .
C47 C48 W1 70.8(5) . .
C44 C48 W1 71.1(5) . .
C53 C48 W1 132.0(6) . .

loop_
_geom_bond_atom_site_label_1
_geom_bond_atom_site_label_2
_geom_bond_distance
_geom_bond_site_symmetry_2
W1 C3 1.944(9) .
W1 C4 1.956(9) .
W1 C46 2.321(8) .
W1 C45 2.329(8) .
W1 C47 2.380(8) .
W1 Si1 2.386(2) .
W1 C44 2.399(8) .
W1 C1 2.435(9) .
W1 C48 2.443(8) .
Si1 O1 1.617(6) .
Si1 C2 1.896(8) .
Si1 C1 2.322(9) .
O1 C1 1.518(10) .
C1 C38 1.506(12) .
C1 C32 1.524(12) .
C2 C5 1.406(11) .
C2 C9 1.421(11) .
C3 O2 1.178(11) .
C4 O3 1.151(11) .
C5 C6 1.412(11) .
C5 C10 1.555(11) .
C6 C7 1.384(11) .
C6 C12 1.502(11) .
C7 C8 1.392(11) .
C8 C9 1.394(11) .
C8 C13 1.499(11) .
C9 C15 1.527(11) .
C10 C17 1.543(11) .
C10 C11 1.547(11) .
C10 C18 1.557(12) .
C11 C12 1.557(12) .
C12 C22 1.534(12) .
C12 C21 1.564(13) .
C13 C14 1.538(11) .
C13 C25 1.557(12) .
C13 C26 1.562(12) .
C14 C15 1.572(11) .
C15 C29 1.539(12) .
C15 C30 1.546(12) .
C16 C17 1.538(11) .
C18 C19 1.524(12) .
C20 C21 1.513(13) .
C22 C23 1.535(14) .
C24 C25 1.531(13) .
C26 C27 1.506(14) .
C28 C29 1.530(12) .
C30 C31 1.531(13) .
C32 C37 1.374(12) .
C32 C33 1.399(12) .
C33 C34 1.376(13) .
C34 C35 1.404(14) .
C35 C36 1.374(13) .
C36 C37 1.420(12) .
C38 C43 1.388(13) .
C38 C39 1.393(13) .
C39 C40 1.388(14) .
C40 C41 1.378(16) .
C41 C42 1.367(16) .
C42 C43 1.397(12) .
C44 C45 1.425(12) .
C44 C48 1.438(12) .
C44 C49 1.496(13) .
C45 C46 1.440(12) .
C45 C50 1.496(12) .
C46 C47 1.452(12) .
C46 C51 1.502(12) .
C47 C48 1.394(13) .
C47 C52 1.503(12) .
C48 C53 1.501(13) .

loop_
_geom_torsion_atom_site_label_1
_geom_torsion_atom_site_label_2
_geom_torsion_atom_site_label_3
_geom_torsion_atom_site_label_4
_geom_torsion
_geom_torsion_site_symmetry_1
_geom_torsion_site_symmetry_2
_geom_torsion_site_symmetry_3
_geom_torsion_site_symmetry_4
C3 W1 Si1 O1 150.4(4) . . . .
C4 W1 Si1 O1 75.9(4) . . . .
C46 W1 Si1 O1 -167.9(5) . . . .
C45 W1 Si1 O1 -137.9(3) . . . .
C47 W1 Si1 O1 -41.4(9) . . . .
C44 W1 Si1 O1 -98.9(3) . . . .
C1 W1 Si1 O1 -1.4(3) . . . .
C48 W1 Si1 O1 -62.9(4) . . . .
C3 W1 Si1 C2 -12.2(5) . . . .
C4 W1 Si1 C2 -86.7(5) . . . .
C46 W1 Si1 C2 29.6(7) . . . .
C45 W1 Si1 C2 59.5(5) . . . .
C47 W1 Si1 C2 156.0(9) . . . .
C44 W1 Si1 C2 98.5(5) . . . .
C1 W1 Si1 C2 -163.9(5) . . . .
C48 W1 Si1 C2 134.6(5) . . . .
C3 W1 Si1 C1 151.8(4) . . . .
C4 W1 Si1 C1 77.2(4) . . . .
C46 W1 Si1 C1 -166.5(5) . . . .
C45 W1 Si1 C1 -136.5(4) . . . .
C47 W1 Si1 C1 -40.1(9) . . . .
C44 W1 Si1 C1 -97.5(3) . . . .
C48 W1 Si1 C1 -61.5(4) . . . .
C2 Si1 O1 C1 171.0(5) . . . .
W1 Si1 O1 C1 1.9(4) . . . .
Si1 O1 C1 C38 -124.3(6) . . . .
Si1 O1 C1 C32 118.2(6) . . . .
Si1 O1 C1 W1 -1.8(4) . . . .
O1 Si1 C1 C38 77.2(8) . . . .
C2 Si1 C1 C38 59.6(11) . . . .
W1 Si1 C1 C38 -100.8(8) . . . .
C2 Si1 C1 O1 -17.6(9) . . . .
W1 Si1 C1 O1 -178.0(5) . . . .
O1 Si1 C1 C32 -79.5(7) . . . .
C2 Si1 C1 C32 -97.1(9) . . . .
W1 Si1 C1 C32 102.5(7) . . . .
O1 Si1 C1 W1 178.0(5) . . . .
C2 Si1 C1 W1 160.4(6) . . . .
C3 W1 C1 C38 85.9(7) . . . .
C4 W1 C1 C38 14.5(6) . . . .
C46 W1 C1 C38 -71.3(8) . . . .
C45 W1 C1 C38 -136.5(6) . . . .
C47 W1 C1 C38 -71.8(7) . . . .
Si1 W1 C1 C38 118.7(7) . . . .
C44 W1 C1 C38 -133.6(6) . . . .
C48 W1 C1 C38 -101.8(6) . . . .
C3 W1 C1 O1 -31.4(6) . . . .
C4 W1 C1 O1 -102.7(5) . . . .
C46 W1 C1 O1 171.4(4) . . . .
C45 W1 C1 O1 106.2(6) . . . .
C47 W1 C1 O1 170.9(5) . . . .
Si1 W1 C1 O1 1.5(4) . . . .
C44 W1 C1 O1 109.2(5) . . . .
C48 W1 C1 O1 140.9(5) . . . .
C3 W1 C1 C32 -144.5(6) . . . .
C4 W1 C1 C32 144.1(6) . . . .
C46 W1 C1 C32 58.3(8) . . . .
C45 W1 C1 C32 -6.9(9) . . . .
C47 W1 C1 C32 57.8(6) . . . .
Si1 W1 C1 C32 -111.7(6) . . . .
C44 W1 C1 C32 -4.0(7) . . . .
C48 W1 C1 C32 27.8(6) . . . .
C3 W1 C1 Si1 -32.8(4) . . . .
C4 W1 C1 Si1 -104.2(3) . . . .
C46 W1 C1 Si1 169.9(4) . . . .
C45 W1 C1 Si1 104.7(5) . . . .
C47 W1 C1 Si1 169.5(2) . . . .
C44 W1 C1 Si1 107.7(3) . . . .
C48 W1 C1 Si1 139.4(3) . . . .
O1 Si1 C2 C5 -67.9(7) . . . .
C1 Si1 C2 C5 -55.7(11) . . . .
W1 Si1 C2 C5 93.8(7) . . . .
O1 Si1 C2 C9 113.6(7) . . . .
C1 Si1 C2 C9 125.8(8) . . . .
W1 Si1 C2 C9 -84.7(8) . . . .
C4 W1 C3 O2 -67(13) . . . .
C46 W1 C3 O2 26(13) . . . .
C45 W1 C3 O2 62(13) . . . .
C47 W1 C3 O2 14(13) . . . .
Si1 W1 C3 O2 -170(13) . . . .
C44 W1 C3 O2 80(13) . . . .
C1 W1 C3 O2 -141(13) . . . .
C48 W1 C3 O2 51(13) . . . .
C3 W1 C4 O3 58(5) . . . .
C46 W1 C4 O3 -30(5) . . . .
C45 W1 C4 O3 -17(5) . . . .
C47 W1 C4 O3 -66(5) . . . .
Si1 W1 C4 O3 128(5) . . . .
C44 W1 C4 O3 -61(5) . . . .
C1 W1 C4 O3 -176(5) . . . .
C48 W1 C4 O3 -85(5) . . . .
C9 C2 C5 C6 5.4(12) . . . .
Si1 C2 C5 C6 -173.2(6) . . . .
C9 C2 C5 C10 -169.3(8) . . . .
Si1 C2 C5 C10 12.1(12) . . . .
C2 C5 C6 C7 -7.5(12) . . . .
C10 C5 C6 C7 168.2(8) . . . .
C2 C5 C6 C12 173.8(7) . . . .
C10 C5 C6 C12 -10.4(10) . . . .
C5 C6 C7 C8 3.3(13) . . . .
C12 C6 C7 C8 -178.2(8) . . . .
C6 C7 C8 C9 2.7(12) . . . .
C6 C7 C8 C13 -172.9(8) . . . .
C7 C8 C9 C2 -4.8(12) . . . .
C13 C8 C9 C2 171.3(7) . . . .
C7 C8 C9 C15 175.1(7) . . . .
C13 C8 C9 C15 -8.8(10) . . . .
C5 C2 C9 C8 0.6(12) . . . .
Si1 C2 C9 C8 179.2(6) . . . .
C5 C2 C9 C15 -179.1(8) . . . .
Si1 C2 C9 C15 -0.5(12) . . . .
C2 C5 C10 C17 -46.7(12) . . . .
C6 C5 C10 C17 138.1(7) . . . .
C2 C5 C10 C11 -167.4(9) . . . .
C6 C5 C10 C11 17.4(9) . . . .
C2 C5 C10 C18 75.6(11) . . . .
C6 C5 C10 C18 -99.5(8) . . . .
C17 C10 C11 C12 -139.8(7) . . . .
C5 C10 C11 C12 -18.4(9) . . . .
C18 C10 C11 C12 93.1(8) . . . .
C7 C6 C12 C22 60.9(11) . . . .
C5 C6 C12 C22 -120.5(8) . . . .
C7 C6 C12 C11 -179.9(8) . . . .
C5 C6 C12 C11 -1.4(9) . . . .
C7 C6 C12 C21 -60.1(11) . . . .
C5 C6 C12 C21 118.4(8) . . . .
C10 C11 C12 C6 12.7(9) . . . .
C10 C11 C12 C22 130.7(8) . . . .
C10 C11 C12 C21 -105.9(8) . . . .
C7 C8 C13 C14 -177.2(8) . . . .
C9 C8 C13 C14 7.0(9) . . . .
C7 C8 C13 C25 -56.9(11) . . . .
C9 C8 C13 C25 127.2(8) . . . .
C7 C8 C13 C26 63.2(11) . . . .
C9 C8 C13 C26 -112.6(8) . . . .
C8 C13 C14 C15 -2.5(9) . . . .
C25 C13 C14 C15 -120.8(7) . . . .
C26 C13 C14 C15 116.2(7) . . . .
C8 C9 C15 C29 125.2(7) . . . .
C2 C9 C15 C29 -55.0(11) . . . .
C8 C9 C15 C30 -112.7(8) . . . .
C2 C9 C15 C30 67.1(11) . . . .
C8 C9 C15 C14 6.5(9) . . . .
C2 C9 C15 C14 -173.7(8) . . . .
C13 C14 C15 C9 -2.2(9) . . . .
C13 C14 C15 C29 -120.8(8) . . . .
C13 C14 C15 C30 116.7(8) . . . .
C11 C10 C17 C16 -44.8(10) . . . .
C5 C10 C17 C16 -160.4(8) . . . .
C18 C10 C17 C16 82.0(9) . . . .
C17 C10 C18 C19 -59.3(10) . . . .
C11 C10 C18 C19 67.4(10) . . . .
C5 C10 C18 C19 178.2(7) . . . .
C6 C12 C21 C20 176.0(8) . . . .
C22 C12 C21 C20 54.5(11) . . . .
C11 C12 C21 C20 -70.1(10) . . . .
C6 C12 C22 C23 47.8(10) . . . .
C11 C12 C22 C23 -65.6(10) . . . .
C21 C12 C22 C23 169.4(8) . . . .
C8 C13 C25 C24 177.0(8) . . . .
C14 C13 C25 C24 -68.8(10) . . . .
C26 C13 C25 C24 55.8(10) . . . .
C8 C13 C26 C27 52.9(10) . . . .
C14 C13 C26 C27 -61.2(10) . . . .
C25 C13 C26 C27 173.7(8) . . . .
C9 C15 C29 C28 -176.0(7) . . . .
C30 C15 C29 C28 61.3(9) . . . .
C14 C15 C29 C28 -62.1(10) . . . .
C9 C15 C30 C31 51.5(9) . . . .
C29 C15 C30 C31 174.2(7) . . . .
C14 C15 C30 C31 -62.6(9) . . . .
C38 C1 C32 C37 7.5(12) . . . .
O1 C1 C32 C37 122.8(8) . . . .
Si1 C1 C32 C37 167.5(7) . . . .
W1 C1 C32 C37 -124.3(8) . . . .
C38 C1 C32 C33 -167.4(8) . . . .
O1 C1 C32 C33 -52.1(10) . . . .
Si1 C1 C32 C33 -7.4(11) . . . .
W1 C1 C32 C33 60.8(9) . . . .
C37 C32 C33 C34 1.2(14) . . . .
C1 C32 C33 C34 176.2(9) . . . .
C32 C33 C34 C35 -1.6(15) . . . .
C33 C34 C35 C36 1.6(15) . . . .
C34 C35 C36 C37 -1.3(14) . . . .
C33 C32 C37 C36 -0.8(13) . . . .
C1 C32 C37 C36 -175.7(8) . . . .
C35 C36 C37 C32 0.9(14) . . . .
O1 C1 C38 C43 168.0(8) . . . .
C32 C1 C38 C43 -78.6(10) . . . .
Si1 C1 C38 C43 122.9(8) . . . .
W1 C1 C38 C43 52.7(10) . . . .
O1 C1 C38 C39 -16.7(11) . . . .
C32 C1 C38 C39 96.6(10) . . . .
Si1 C1 C38 C39 -61.8(11) . . . .
W1 C1 C38 C39 -132.0(8) . . . .
C43 C38 C39 C40 -1.7(14) . . . .
C1 C38 C39 C40 -177.1(9) . . . .
C38 C39 C40 C41 -1.4(17) . . . .
C39 C40 C41 C42 3.3(17) . . . .
C40 C41 C42 C43 -1.9(15) . . . .
C39 C38 C43 C42 3.0(14) . . . .
C1 C38 C43 C42 178.5(9) . . . .
C41 C42 C43 C38 -1.3(15) . . . .
C3 W1 C44 C45 -32.9(6) . . . .
C4 W1 C44 C45 74.6(8) . . . .
C46 W1 C44 C45 38.2(5) . . . .
C47 W1 C44 C45 80.7(5) . . . .
Si1 W1 C44 C45 -114.7(5) . . . .
C1 W1 C44 C45 -176.9(5) . . . .
C48 W1 C44 C45 115.3(7) . . . .
C3 W1 C44 C48 -148.2(5) . . . .
C4 W1 C44 C48 -40.6(9) . . . .
C46 W1 C44 C48 -77.1(6) . . . .
C45 W1 C44 C48 -115.3(7) . . . .
C47 W1 C44 C48 -34.6(5) . . . .
Si1 W1 C44 C48 130.0(5) . . . .
C1 W1 C44 C48 67.8(6) . . . .
C3 W1 C44 C49 87.1(9) . . . .
C4 W1 C44 C49 -165.4(8) . . . .
C46 W1 C44 C49 158.2(10) . . . .
C45 W1 C44 C49 119.9(11) . . . .
C47 W1 C44 C49 -159.4(10) . . . .
Si1 W1 C44 C49 5.2(9) . . . .
C1 W1 C44 C49 -57.0(9) . . . .
C48 W1 C44 C49 -124.8(11) . . . .
C48 C44 C45 C46 1.2(9) . . . .
C49 C44 C45 C46 168.9(8) . . . .
W1 C44 C45 C46 -64.4(6) . . . .
C48 C44 C45 C50 -168.8(8) . . . .
C49 C44 C45 C50 -1.1(14) . . . .
W1 C44 C45 C50 125.6(9) . . . .
C48 C44 C45 W1 65.6(6) . . . .
C49 C44 C45 W1 -126.7(9) . . . .
C3 W1 C45 C44 150.5(6) . . . .
C4 W1 C45 C44 -138.2(5) . . . .
C46 W1 C45 C44 -115.7(7) . . . .
C47 W1 C45 C44 -77.0(5) . . . .
Si1 W1 C45 C44 85.0(5) . . . .
C1 W1 C45 C44 4.9(8) . . . .
C48 W1 C45 C44 -37.4(5) . . . .
C3 W1 C45 C46 -93.7(5) . . . .
C4 W1 C45 C46 -22.5(7) . . . .
C47 W1 C45 C46 38.7(5) . . . .
Si1 W1 C45 C46 -159.3(4) . . . .
C44 W1 C45 C46 115.7(7) . . . .
C1 W1 C45 C46 120.7(6) . . . .
C48 W1 C45 C46 78.4(5) . . . .
C3 W1 C45 C50 25.9(8) . . . .
C4 W1 C45 C50 97.2(8) . . . .
C46 W1 C45 C50 119.6(10) . . . .
C47 W1 C45 C50 158.4(9) . . . .
Si1 W1 C45 C50 -39.6(9) . . . .
C44 W1 C45 C50 -124.6(10) . . . .
C1 W1 C45 C50 -119.7(8) . . . .
C48 W1 C45 C50 -162.0(9) . . . .
C44 C45 C46 C47 0.0(9) . . . .
C50 C45 C46 C47 170.1(8) . . . .
W1 C45 C46 C47 -66.8(5) . . . .
C44 C45 C46 C51 -172.8(8) . . . .
C50 C45 C46 C51 -2.6(14) . . . .
W1 C45 C46 C51 120.5(8) . . . .
C44 C45 C46 W1 66.7(6) . . . .
C50 C45 C46 W1 -123.1(9) . . . .
C3 W1 C46 C45 84.2(5) . . . .
C4 W1 C46 C45 162.1(5) . . . .
C47 W1 C46 C45 -113.9(7) . . . .
Si1 W1 C46 C45 44.7(8) . . . .
C44 W1 C46 C45 -37.1(5) . . . .
C1 W1 C46 C45 -114.6(6) . . . .
C48 W1 C46 C45 -77.9(5) . . . .
C3 W1 C46 C47 -161.9(5) . . . .
C4 W1 C46 C47 -84.0(5) . . . .
C45 W1 C46 C47 113.9(7) . . . .
Si1 W1 C46 C47 158.5(4) . . . .
C44 W1 C46 C47 76.8(5) . . . .
C1 W1 C46 C47 -0.8(8) . . . .
C48 W1 C46 C47 36.0(5) . . . .
C3 W1 C46 C51 -38.6(8) . . . .
C4 W1 C46 C51 39.3(8) . . . .
C45 W1 C46 C51 -122.8(10) . . . .
C47 W1 C46 C51 123.3(10) . . . .
Si1 W1 C46 C51 -78.1(9) . . . .
C44 W1 C46 C51 -159.9(9) . . . .
C1 W1 C46 C51 122.6(8) . . . .
C48 W1 C46 C51 159.3(9) . . . .
C45 C46 C47 C48 -1.1(9) . . . .
C51 C46 C47 C48 171.6(8) . . . .
W1 C46 C47 C48 -66.6(6) . . . .
C45 C46 C47 C52 -171.8(8) . . . .
C51 C46 C47 C52 1.0(13) . . . .
W1 C46 C47 C52 122.8(8) . . . .
C45 C46 C47 W1 65.4(5) . . . .
C51 C46 C47 W1 -121.8(8) . . . .
C3 W1 C47 C48 137.4(5) . . . .
C4 W1 C47 C48 -147.7(6) . . . .
C46 W1 C47 C48 115.9(7) . . . .
C45 W1 C47 C48 77.0(6) . . . .
Si1 W1 C47 C48 -29.2(11) . . . .
C44 W1 C47 C48 35.6(5) . . . .
C1 W1 C47 C48 -64.6(6) . . . .
C3 W1 C47 C46 21.5(6) . . . .
C4 W1 C47 C46 96.4(5) . . . .
C45 W1 C47 C46 -38.9(5) . . . .
Si1 W1 C47 C46 -145.1(7) . . . .
C44 W1 C47 C46 -80.2(5) . . . .
C1 W1 C47 C46 179.5(5) . . . .
C48 W1 C47 C46 -115.9(7) . . . .
C3 W1 C47 C52 -96.2(9) . . . .
C4 W1 C47 C52 -21.2(9) . . . .
C46 W1 C47 C52 -117.7(10) . . . .
C45 W1 C47 C52 -156.6(10) . . . .
Si1 W1 C47 C52 97.3(11) . . . .
C44 W1 C47 C52 162.1(10) . . . .
C1 W1 C47 C52 61.9(9) . . . .
C48 W1 C47 C52 126.5(11) . . . .
C46 C47 C48 C44 1.9(9) . . . .
C52 C47 C48 C44 172.1(8) . . . .
W1 C47 C48 C44 -60.8(6) . . . .
C46 C47 C48 C53 -168.9(8) . . . .
C52 C47 C48 C53 1.3(14) . . . .
W1 C47 C48 C53 128.4(9) . . . .
C46 C47 C48 W1 62.7(6) . . . .
C52 C47 C48 W1 -127.1(9) . . . .
C45 C44 C48 C47 -1.9(9) . . . .
C49 C44 C48 C47 -169.5(8) . . . .
W1 C44 C48 C47 60.6(6) . . . .
C45 C44 C48 C53 169.0(8) . . . .
C49 C44 C48 C53 1.4(14) . . . .
W1 C44 C48 C53 -128.5(8) . . . .
C45 C44 C48 W1 -62.5(6) . . . .
C49 C44 C48 W1 129.9(9) . . . .
C3 W1 C48 C47 -68.7(7) . . . .
C4 W1 C48 C47 36.7(6) . . . .
C46 W1 C48 C47 -38.6(5) . . . .
C45 W1 C48 C47 -81.6(6) . . . .
Si1 W1 C48 C47 169.9(4) . . . .
C44 W1 C48 C47 -119.5(8) . . . .
C1 W1 C48 C47 121.8(5) . . . .
C3 W1 C48 C44 50.8(8) . . . .
C4 W1 C48 C44 156.2(5) . . . .
C46 W1 C48 C44 80.9(6) . . . .
C45 W1 C48 C44 37.9(5) . . . .
C47 W1 C48 C44 119.5(8) . . . .
Si1 W1 C48 C44 -70.6(6) . . . .
C1 W1 C48 C44 -118.6(5) . . . .
C3 W1 C48 C53 170.6(8) . . . .
C4 W1 C48 C53 -84.0(9) . . . .
C46 W1 C48 C53 -159.3(10) . . . .
C45 W1 C48 C53 157.7(10) . . . .
C47 W1 C48 C53 -120.7(11) . . . .
Si1 W1 C48 C53 49.1(10) . . . .
C44 W1 C48 C53 119.8(11) . . . .
C1 W1 C48 C53 1.1(9) . . . .

loop_
_cod_changelog_entry_id
_cod_changelog_entry_author
_cod_changelog_entry_date
_cod_changelog_entry_text
1 'Vaitkus, Antanas' 2024-10-24T15:49:02+03:00
;
 Corrected DOI of the related publication.
;
